data_4320176
loop_
_publ_author_name
'Thomas Clifford'
'Andrew Danby'
'Jos\'e M. Llinares'
'Susan Mason'
'Nathaniel W. Alcock'
'Douglas Powell'
'Juan A. Aguilar'
'Enrique Garc\'ia-Espa\~na'
'Kristin Bowman-James'

_publ_contact_author
;
    Prof. Kristin Bowman-James
    Department of Chemistry
    University of Kansas
    2010 Malott Hall
    1251 Wescoe Hall Dr.
    Lawrence, KS  66045-7582  USA
;
_publ_contact_author_email kbowmanjames@ku.edu
_publ_contact_author_fax 1(785)8645396
_publ_contact_author_phone 1(785)8644673
_publ_section_title
;
 Anion Binding with Two Polyammonium Macrocycles of Different
 Dimensionality
;
_journal_name_full 'Inorganic Chemistry'
_journal_page_first 4710
_journal_page_last 4720
_journal_paper_doi 10.1021/ic010135l
_journal_volume 40
_journal_year 2001
_chemical_formula_moiety '(C24 H44 N6)6+ 6(N O3)- (H2 O)'
_chemical_formula_sum 'C24 H46 N12 O19'
_chemical_formula_weight 806.73
_chemical_name_systematic
;
  ?
;
_space_group_IT_number 14
_symmetry_cell_setting monoclinic
_symmetry_space_group_name_Hall '-P 2yn'
_symmetry_space_group_name_H-M 'P 1 21/n 1'
_atom_sites_solution_hydrogens geom
_atom_sites_solution_primary direct
_atom_sites_solution_secondary difmap
_audit_creation_method SHELXL-97
_cell_angle_alpha 90.00
_cell_angle_beta 94.633(2)
_cell_angle_gamma 90.00
_cell_formula_units_Z 2
_cell_length_a 13.6738(8)
_cell_length_b 8.2208(5)
_cell_length_c 15.5074(9)
_cell_measurement_reflns_used 4042
_cell_measurement_temperature 173(2)
_cell_measurement_theta_max 25.0
_cell_measurement_theta_min 2.0
_cell_volume 1737.48(18)
_computing_structure_refinement 'SHELXL-97 (Sheldrick, 1997)'
_computing_structure_solution 'SHELXS-97 (Sheldrick, 1990)'
_diffrn_ambient_temperature 173(2)
_diffrn_measured_fraction_theta_full 0.999
_diffrn_measured_fraction_theta_max 0.920
_diffrn_measurement_device_type 'Bruker SMART/P4'
_diffrn_measurement_method '\f scan frames'
_diffrn_radiation_monochromator graphite
_diffrn_radiation_source 'sealed tube'
_diffrn_radiation_type MoK\a
_diffrn_radiation_wavelength 0.71073
_diffrn_reflns_av_R_equivalents 0.0569
_diffrn_reflns_av_sigmaI/netI 0.0502
_diffrn_reflns_limit_h_max 15
_diffrn_reflns_limit_h_min -17
_diffrn_reflns_limit_k_max 10
_diffrn_reflns_limit_k_min -10
_diffrn_reflns_limit_l_max 19
_diffrn_reflns_limit_l_min -18
_diffrn_reflns_number 11562
_diffrn_reflns_theta_full 25.00
_diffrn_reflns_theta_max 28.26
_diffrn_reflns_theta_min 2.07
_exptl_absorpt_coefficient_mu 0.133
_exptl_absorpt_correction_T_max 0.9816
_exptl_absorpt_correction_T_min 0.9462
_exptl_absorpt_correction_type none
_exptl_crystal_colour colorless
_exptl_crystal_density_diffrn 1.542
_exptl_crystal_density_method 'not measured'
_exptl_crystal_description prism
_exptl_crystal_F_000 852
_exptl_crystal_size_max 0.42
_exptl_crystal_size_mid 0.26
_exptl_crystal_size_min 0.14
_refine_diff_density_max 0.444
_refine_diff_density_min -0.411
_refine_diff_density_rms 0.061
_refine_ls_extinction_method none
_refine_ls_goodness_of_fit_ref 1.033
_refine_ls_hydrogen_treatment mixed
_refine_ls_matrix_type full
_refine_ls_number_parameters 253
_refine_ls_number_reflns 3955
_refine_ls_number_restraints 0
_refine_ls_restrained_S_all 1.033
_refine_ls_R_factor_all 0.0776
_refine_ls_R_factor_gt 0.0509
_refine_ls_shift/su_max 0.002
_refine_ls_shift/su_mean 0.000
_refine_ls_structure_factor_coef Fsqd
_refine_ls_weighting_details 'calc w=1/[\s^2^(Fo^2^)+(0.0780P)^2^+0.5600P] where P=(Fo^2^+2Fc^2^)/3'
_refine_ls_weighting_scheme calc
_refine_ls_wR_factor_gt 0.1344
_refine_ls_wR_factor_ref 0.1479
_reflns_number_gt 2756
_reflns_number_total 3955
_reflns_threshold_expression >2sigma(I)
_cod_data_source_file ic010135l_2.cif
_cod_data_source_block compound_1
_cod_database_code 4320176

loop_
_symmetry_equiv_pos_as_xyz
'x, y, z'
'-x+1/2, y+1/2, -z+1/2'
'-x, -y, -z'
'x-1/2, -y-1/2, z-1/2'

loop_
_atom_site_label
_atom_site_type_symbol
_atom_site_fract_x
_atom_site_fract_y
_atom_site_fract_z
_atom_site_U_iso_or_equiv
_atom_site_adp_type
_atom_site_occupancy
_atom_site_symmetry_multiplicity
_atom_site_calc_flag
_atom_site_refinement_flags
_atom_site_disorder_assembly
_atom_site_disorder_group
N1 N 0.49285(12) 0.6963(2) 0.40344(11) 0.0194(4) Uani 1 1 d . . .
H1A H 0.4940 0.7316 0.4598 0.023 Uiso 1 1 calc R . .
H1B H 0.4980 0.5847 0.4041 0.023 Uiso 1 1 calc R . .
C2 C 0.39840(15) 0.7437(2) 0.35648(14) 0.0225(4) Uani 1 1 d . . .
H2A H 0.3944 0.6963 0.2976 0.027 Uiso 1 1 calc R . .
H2B H 0.3958 0.8636 0.3506 0.027 Uiso 1 1 calc R . .
C3 C 0.31136(15) 0.6860(2) 0.40334(13) 0.0200(4) Uani 1 1 d . . .
H3A H 0.3140 0.5665 0.4113 0.024 Uiso 1 1 calc R . .
H3B H 0.3119 0.7380 0.4610 0.024 Uiso 1 1 calc R . .
N4 N 0.22093(12) 0.73299(19) 0.34847(11) 0.0186(4) Uani 1 1 d . . .
H4A H 0.2176 0.6712 0.2989 0.022 Uiso 1 1 calc R . .
H4B H 0.2268 0.8400 0.3323 0.022 Uiso 1 1 calc R . .
C5 C 0.12616(15) 0.7135(2) 0.39046(14) 0.0216(4) Uani 1 1 d . . .
H5A H 0.0712 0.7501 0.3495 0.026 Uiso 1 1 calc R . .
H5B H 0.1277 0.7844 0.4422 0.026 Uiso 1 1 calc R . .
C6 C 0.10737(14) 0.5405(2) 0.41721(13) 0.0191(4) Uani 1 1 d . . .
C7 C 0.13383(14) 0.4922(2) 0.50151(13) 0.0193(4) Uani 1 1 d . . .
H7 H 0.1637 0.5685 0.5414 0.023 Uiso 1 1 calc R . .
C8 C 0.06270(16) 0.4285(3) 0.35894(13) 0.0234(4) Uani 1 1 d . . .
H8 H 0.0439 0.4604 0.3011 0.028 Uiso 1 1 calc R . .
C9 C 0.04568(17) 0.2698(3) 0.38559(15) 0.0267(5) Uani 1 1 d . . .
H9 H 0.0150 0.1938 0.3460 0.032 Uiso 1 1 calc R . .
C10 C 0.07339(16) 0.2229(2) 0.46977(14) 0.0238(5) Uani 1 1 d . . .
H10 H 0.0624 0.1142 0.4875 0.029 Uiso 1 1 calc R . .
C11 C 0.11734(14) 0.3339(2) 0.52874(13) 0.0198(4) Uani 1 1 d . . .
C12 C 0.14629(15) 0.2868(3) 0.62115(14) 0.0226(4) Uani 1 1 d . . .
H12A H 0.1464 0.3851 0.6580 0.027 Uiso 1 1 calc R . .
H12B H 0.0969 0.2103 0.6411 0.027 Uiso 1 1 calc R . .
N13 N 0.24587(12) 0.2084(2) 0.63177(11) 0.0199(4) Uani 1 1 d . . .
H13A H 0.2606 0.1856 0.6894 0.024 Uiso 1 1 calc R . .
H13B H 0.2432 0.1111 0.6023 0.024 Uiso 1 1 calc R . .
C14 C 0.32662(15) 0.3084(2) 0.60051(13) 0.0192(4) Uani 1 1 d . . .
H14A H 0.3214 0.4223 0.6204 0.023 Uiso 1 1 calc R . .
H14B H 0.3232 0.3077 0.5365 0.023 Uiso 1 1 calc R . .
C15 C 0.42245(16) 0.2336(3) 0.63757(16) 0.0287(5) Uani 1 1 d . . .
H15A H 0.4305 0.2534 0.7007 0.034 Uiso 1 1 calc R . .
H15B H 0.4205 0.1146 0.6280 0.034 Uiso 1 1 calc R . .
N11 N 0.50782(17) 0.3093(2) 0.34009(14) 0.0365(5) Uani 1 1 d . . .
O11 O 0.50963(19) 0.1614(2) 0.32645(14) 0.0575(6) Uani 1 1 d . . .
O12 O 0.49572(16) 0.4089(2) 0.27951(11) 0.0444(5) Uani 1 1 d . . .
O13 O 0.51975(14) 0.36206(19) 0.41802(11) 0.0359(4) Uani 1 1 d . . .
N21 N 0.22349(14) 0.6371(2) 0.13108(12) 0.0247(4) Uani 1 1 d . . .
O21 O 0.20623(14) 0.78404(18) 0.13735(12) 0.0389(4) Uani 1 1 d . . .
O22 O 0.24829(13) 0.55524(17) 0.19966(10) 0.0290(4) Uani 1 1 d . . .
O23 O 0.21799(14) 0.5644(2) 0.06082(10) 0.0370(4) Uani 1 1 d . . .
N31 N 0.28092(13) 0.32029(17) 0.84164(10) 0.0177(4) Uani 1 1 d . . .
O31 O 0.31493(17) 0.4161(2) 0.78895(12) 0.0495(5) Uani 1 1 d . . .
O32 O 0.26578(17) 0.1768(2) 0.81789(12) 0.0477(5) Uani 1 1 d . . .
O33 O 0.26981(17) 0.3676(2) 0.91496(11) 0.0482(5) Uani 1 1 d . . .
O1W O 0.4716(4) 0.9789(7) 0.5151(4) 0.0701(15) Uani 0.50 1 d P . .
H1WA H 0.4117 1.0061 0.4911 0.084 Uiso 0.50 1 d PR . .
H1WB H 0.4763 0.8967 0.5536 0.084 Uiso 0.50 1 d PR . .

loop_
_atom_site_aniso_label
_atom_site_aniso_U_11
_atom_site_aniso_U_22
_atom_site_aniso_U_33
_atom_site_aniso_U_23
_atom_site_aniso_U_13
_atom_site_aniso_U_12
N1 0.0206(9) 0.0168(8) 0.0206(8) 0.0008(6) 0.0012(7) 0.0005(6)
C2 0.0197(11) 0.0234(10) 0.0242(11) 0.0051(8) 0.0006(8) 0.0025(8)
C3 0.0199(10) 0.0181(9) 0.0216(10) 0.0022(8) 0.0001(8) 0.0017(8)
N4 0.0201(9) 0.0161(7) 0.0196(8) 0.0008(6) 0.0009(7) -0.0004(6)
C5 0.0203(11) 0.0202(9) 0.0241(10) 0.0020(8) 0.0012(8) 0.0034(8)
C6 0.0156(10) 0.0197(9) 0.0221(10) 0.0019(7) 0.0027(8) 0.0013(7)
C7 0.0148(10) 0.0208(9) 0.0220(10) -0.0020(8) 0.0002(7) 0.0002(7)
C8 0.0231(11) 0.0280(10) 0.0188(10) -0.0001(8) -0.0001(8) 0.0008(9)
C9 0.0258(12) 0.0258(11) 0.0280(12) -0.0062(9) -0.0012(9) -0.0045(9)
C10 0.0238(11) 0.0190(9) 0.0289(11) 0.0000(8) 0.0033(9) -0.0027(8)
C11 0.0157(10) 0.0221(9) 0.0217(10) 0.0021(8) 0.0031(8) 0.0019(8)
C12 0.0200(11) 0.0239(10) 0.0238(11) 0.0028(8) 0.0027(8) 0.0006(8)
N13 0.0199(9) 0.0177(8) 0.0218(9) 0.0027(6) -0.0006(7) 0.0002(6)
C14 0.0193(10) 0.0179(9) 0.0203(10) 0.0024(8) 0.0008(8) -0.0001(7)
C15 0.0192(11) 0.0330(11) 0.0339(12) 0.0134(10) 0.0022(9) 0.0003(9)
N11 0.0483(13) 0.0268(10) 0.0335(11) -0.0054(9) -0.0015(9) 0.0030(9)
O11 0.0972(18) 0.0210(9) 0.0519(12) -0.0124(8) -0.0088(12) 0.0103(10)
O12 0.0677(14) 0.0347(9) 0.0299(9) -0.0022(8) -0.0018(9) 0.0003(9)
O13 0.0554(12) 0.0256(8) 0.0258(9) -0.0050(7) -0.0020(8) -0.0004(7)
N21 0.0276(10) 0.0179(8) 0.0289(10) 0.0006(7) 0.0040(8) -0.0024(7)
O21 0.0495(11) 0.0177(8) 0.0499(11) 0.0032(7) 0.0063(9) 0.0034(7)
O22 0.0435(10) 0.0205(7) 0.0223(8) -0.0014(6) -0.0023(7) 0.0039(7)
O23 0.0593(12) 0.0292(8) 0.0222(8) -0.0017(7) 0.0010(8) -0.0081(8)
N31 0.0324(10) 0.0077(7) 0.0119(8) 0.0011(6) -0.0043(7) 0.0045(6)
O31 0.0854(16) 0.0270(9) 0.0391(11) -0.0002(8) 0.0226(10) -0.0015(9)
O32 0.0867(16) 0.0220(8) 0.0326(10) -0.0007(7) -0.0058(10) -0.0055(9)
O33 0.0883(16) 0.0296(9) 0.0269(10) 0.0008(7) 0.0064(9) -0.0032(9)
O1W 0.072(5) 0.063(3) 0.074(4) -0.017(3) -0.001(3) -0.001(3)

loop_
_atom_type_symbol
_atom_type_description
_atom_type_scat_dispersion_real
_atom_type_scat_dispersion_imag
_atom_type_scat_source
C C 0.0033 0.0016 'International Tables Vol C Tables 4.2.6.8 and 6.1.1.4'
H H 0.0000 0.0000 'International Tables Vol C Tables 4.2.6.8 and 6.1.1.4'
N N 0.0061 0.0033 'International Tables Vol C Tables 4.2.6.8 and 6.1.1.4'
O O 0.0106 0.0060 'International Tables Vol C Tables 4.2.6.8 and 6.1.1.4'

loop_
_geom_angle_atom_site_label_1
_geom_angle_atom_site_label_2
_geom_angle_atom_site_label_3
_geom_angle
_geom_angle_site_symmetry_1
_geom_angle_site_symmetry_3
_geom_angle_publ_flag
C15 N1 C2 111.52(16) 3_666 . ?
N1 C2 C3 111.57(16) . . ?
N4 C3 C2 106.91(16) . . ?
C3 N4 C5 115.34(15) . . ?
N4 C5 C6 112.99(16) . . ?
C7 C6 C8 119.27(18) . . ?
C7 C6 C5 119.45(18) . . ?
C8 C6 C5 121.27(18) . . ?
C6 C7 C11 121.16(19) . . ?
C9 C8 C6 120.02(19) . . ?
C10 C9 C8 120.1(2) . . ?
C9 C10 C11 120.47(19) . . ?
C7 C11 C10 119.02(19) . . ?
C7 C11 C12 119.50(18) . . ?
C10 C11 C12 121.48(18) . . ?
N13 C12 C11 112.37(17) . . ?
C14 N13 C12 114.61(15) . . ?
N13 C14 C15 107.06(16) . . ?
N1 C15 C14 111.15(17) 3_666 . ?
O11 N11 O12 121.4(2) . . ?
O11 N11 O13 119.4(2) . . ?
O12 N11 O13 119.18(19) . . ?
O21 N21 O23 122.80(19) . . ?
O21 N21 O22 119.18(18) . . ?
O23 N21 O22 118.02(17) . . ?
O33 N31 O32 123.02(18) . . ?
O33 N31 O31 119.19(17) . . ?
O32 N31 O31 117.63(17) . . ?

loop_
_geom_bond_atom_site_label_1
_geom_bond_atom_site_label_2
_geom_bond_distance
_geom_bond_site_symmetry_2
_geom_bond_publ_flag
N1 C15 1.482(3) 3_666 ?
N1 C2 1.483(3) . ?
C2 C3 1.520(3) . ?
C3 N4 1.494(3) . ?
N4 C5 1.505(3) . ?
C5 C6 1.510(3) . ?
C6 C7 1.386(3) . ?
C6 C8 1.396(3) . ?
C7 C11 1.392(3) . ?
C8 C9 1.394(3) . ?
C9 C10 1.384(3) . ?
C10 C11 1.393(3) . ?
C11 C12 1.506(3) . ?
C12 N13 1.503(3) . ?
N13 C14 1.489(3) . ?
C14 C15 1.518(3) . ?
C15 N1 1.482(3) 3_666 ?
N11 O11 1.235(3) . ?
N11 O12 1.247(3) . ?
N11 O13 1.282(3) . ?
N21 O21 1.236(2) . ?
N21 O23 1.240(2) . ?
N21 O22 1.281(2) . ?
N31 O33 1.223(2) . ?
N31 O32 1.248(2) . ?
N31 O31 1.251(2) . ?

loop_
_geom_hbond_atom_site_label_D
_geom_hbond_atom_site_label_H
_geom_hbond_atom_site_label_A
_geom_hbond_distance_DH
_geom_hbond_distance_HA
_geom_hbond_distance_DA
_geom_hbond_angle_DHA
_geom_hbond_site_symmetry_A
N1 H1A O13 0.92 2.07 2.829(2) 139.2 3_666
N1 H1A O1W 0.92 2.24 2.926(6) 131.2 .
N1 H1A O1W 0.92 2.45 2.977(6) 116.5 3_676
N1 H1B O13 0.92 1.86 2.779(2) 172.6 .
N1 H1B O12 0.92 2.41 3.048(2) 126.3 .
N4 H4A O22 0.92 1.89 2.782(2) 164.1 .
N4 H4B O22 0.92 1.88 2.793(2) 174.5 2
N4 H4B O23 0.92 2.55 3.148(2) 122.8 2
N13 H13A O32 0.92 1.99 2.889(3) 165.5 .
N13 H13A O31 0.92 2.52 3.062(3) 118.2 .
N13 H13B O33 0.92 2.03 2.897(2) 157.5 2_546
O1W H1WA O23 0.90 1.95 2.847(6) 179.8 2
O1W H1WB O11 0.90 1.92 2.708(6) 145.8 3_666
O1W H1WB O13 0.90 2.17 2.988(6) 150.3 3_666

loop_
_geom_torsion_atom_site_label_1
_geom_torsion_atom_site_label_2
_geom_torsion_atom_site_label_3
_geom_torsion_atom_site_label_4
_geom_torsion
_geom_torsion_site_symmetry_1
_geom_torsion_site_symmetry_2
_geom_torsion_site_symmetry_3
_geom_torsion_site_symmetry_4
_geom_torsion_publ_flag
C15 N1 C2 C3 -174.40(17) 3_666 . . . ?
N1 C2 C3 N4 -177.30(15) . . . . ?
C2 C3 N4 C5 -169.60(16) . . . . ?
C3 N4 C5 C6 -60.0(2) . . . . ?
N4 C5 C6 C7 95.6(2) . . . . ?
N4 C5 C6 C8 -85.2(2) . . . . ?
C8 C6 C7 C11 0.5(3) . . . . ?
C5 C6 C7 C11 179.73(18) . . . . ?
C7 C6 C8 C9 -0.4(3) . . . . ?
C5 C6 C8 C9 -179.58(19) . . . . ?
C6 C8 C9 C10 -0.3(3) . . . . ?
C8 C9 C10 C11 0.8(3) . . . . ?
C6 C7 C11 C10 0.0(3) . . . . ?
C6 C7 C11 C12 -179.41(18) . . . . ?
C9 C10 C11 C7 -0.6(3) . . . . ?
C9 C10 C11 C12 178.75(19) . . . . ?
C7 C11 C12 N13 -95.6(2) . . . . ?
C10 C11 C12 N13 85.0(2) . . . . ?
C11 C12 N13 C14 56.4(2) . . . . ?
C12 N13 C14 C15 165.00(17) . . . . ?
N13 C14 C15 N1 168.69(17) . . . 3_666 ?
